data_4320701
loop_
_publ_author_name
'Sylvia Ross'
'Thomas Weyherm\"uller'
'Eckhard Bill'
'Karl Wieghardt'
'Phalguni Chaudhuri'

_publ_section_title
;
 Tris(pyridinealdoximato)metal Complexes as Ligands for the Synthesis of
 Asymmetric Heterodinuclear CrIIIM Species [M = Zn(II), Cu(II), Ni(II),
 Fe(II), Mn(II), Cr(II), Co(III)]: A Magneto-Structural Study
;
_journal_name_full 'Inorganic Chemistry'
_journal_page_first 6656
_journal_page_last 6665
_journal_paper_doi 10.1021/ic010552y
_journal_volume 40
_journal_year 2001
_chemical_formula_structural '[C27 H36 Cr N9 Ni O3]2+, 2 (ClO4)-, MeOH'
_chemical_formula_sum 'C28 H40 Cl2 Cr N9 Ni O12'
_chemical_formula_weight 876.30
_chemical_name_systematic
; 
  ? 
;
_space_group_IT_number 15
_symmetry_cell_setting monoclinic
_symmetry_space_group_name_Hall '-C 2yc'
_symmetry_space_group_name_H-M 'C 1 2/c 1'
_atom_sites_solution_hydrogens geom
_atom_sites_solution_primary direct
_atom_sites_solution_secondary difmap
_audit_creation_method SHELXL
_cell_angle_alpha 90.00
_cell_angle_beta 93.34(3)
_cell_angle_gamma 90.00
_cell_formula_units_Z 8
_cell_length_a 19.959(4)
_cell_length_b 24.313(5)
_cell_length_c 14.889(3)
_cell_measurement_reflns_used 8192
_cell_measurement_temperature 100(2)
_cell_volume 7213(3)
_computing_cell_refinement 'Siemens SAINT'
_computing_data_collection 'Siemens SAINT'
_computing_data_reduction 'Siemens SAINT'
_computing_structure_refinement 'SHELXL-93 (Sheldrick, 1993)'
_computing_structure_solution 'SHELXS-86 (Sheldrick, 1990)'
_diffrn_ambient_temperature 100(2)
_diffrn_measurement_device 'Siemens SMART CCD-Detector'
_diffrn_measurement_method '\w, 0.3 deg./frame'
_diffrn_radiation_monochromator graphite
_diffrn_radiation_source 'fine-focus sealed tube'
_diffrn_radiation_type MoK\a
_diffrn_radiation_wavelength 0.71073
_diffrn_reflns_av_R_equivalents 0.0879
_diffrn_reflns_av_sigmaI/netI 0.0456
_diffrn_reflns_limit_h_max 26
_diffrn_reflns_limit_h_min -30
_diffrn_reflns_limit_k_max 37
_diffrn_reflns_limit_k_min -33
_diffrn_reflns_limit_l_max 21
_diffrn_reflns_limit_l_min -22
_diffrn_reflns_number 28885
_diffrn_reflns_theta_max 25.00
_diffrn_reflns_theta_min 1.68
_exptl_absorpt_coefficient_mu 1.045
_exptl_absorpt_correction_T_max 0.7229
_exptl_absorpt_correction_T_min 0.5100
_exptl_absorpt_correction_type 'SADABS, G. M. Sheldrick, 1994'
_exptl_crystal_density_diffrn 1.614
_exptl_crystal_F_000 3624
_exptl_crystal_size_max 1.02
_exptl_crystal_size_mid 0.42
_exptl_crystal_size_min 0.35
_refine_diff_density_max 0.784
_refine_diff_density_min -0.567
_refine_diff_density_rms 0.093
_refine_ls_extinction_method none
_refine_ls_goodness_of_fit_all 1.196
_refine_ls_goodness_of_fit_obs 1.231
_refine_ls_matrix_type full
_refine_ls_number_parameters 534
_refine_ls_number_reflns 6169
_refine_ls_number_restraints 0
_refine_ls_restrained_S_all 1.202
_refine_ls_restrained_S_obs 1.231
_refine_ls_R_factor_all 0.0668
_refine_ls_R_factor_obs 0.0602
_refine_ls_shift/esd_max 0.000
_refine_ls_shift/esd_mean 0.000
_refine_ls_structure_factor_coef Fsqd
_refine_ls_weighting_details 'w=1/[\s^2^(Fo^2^)+(0.0240P)^2^+66.3715P] where P=(Fo^2^+2Fc^2^)/3'
_refine_ls_weighting_scheme calc
_refine_ls_wR_factor_all 0.1426
_refine_ls_wR_factor_obs 0.1381
_reflns_number_observed 5698
_reflns_number_total 6315
_reflns_observed_criterion >2sigma(I)
_cod_data_source_file ic010552y_3.cif
_cod_data_source_block 4
_cod_depositor_comments
;
The following automatic conversions were performed:

'_symmetry_cell_setting' value 'Monoclinic' changed to 'monoclinic'
according to the built-in table from CIF Core dictionary named
'cif_core.dic' version 2.4.1 from 2010-06-29.

Automatic conversion script
Id: cif_fix_values 1646 2011-03-28 12:23:43Z adriana 

The following automatic conversions were performed:

'_refine_ls_weighting_scheme' value 'calc
w=1/[\s^2^(Fo^2^)+(0.0240P)^2^+66.3715P] where P=(Fo^2^+2Fc^2^)/3'
was changed to 'calc'. New tag '_refine_ls_weighting_details' was
created. The value of the new tag was set to
'w=1/[\s^2^(Fo^2^)+(0.0240P)^2^+66.3715P] where P=(Fo^2^+2Fc^2^)/3'.

Automatic conversion script
Id: cif_fix_values 3143 2015-03-26 13:38:13Z robertas 
;
_cod_original_cell_volume 7212.8(25)
_cod_database_code 4320701

loop_
_symmetry_equiv_pos_as_xyz
'x, y, z'
'-x, y, -z+1/2'
'x+1/2, y+1/2, z'
'-x+1/2, y+1/2, -z+1/2'
'-x, -y, -z'
'x, -y, z-1/2'
'-x+1/2, -y+1/2, -z'
'x+1/2, -y+1/2, z-1/2'

loop_
_atom_site_aniso_label
_atom_site_aniso_U_11
_atom_site_aniso_U_22
_atom_site_aniso_U_33
_atom_site_aniso_U_23
_atom_site_aniso_U_13
_atom_site_aniso_U_12
Ni 0.0168(3) 0.0177(3) 0.0180(3) 0.0015(2) -0.0054(2) -0.0030(2)
Cr 0.0156(4) 0.0229(4) 0.0168(4) -0.0005(3) -0.0036(3) -0.0051(3)
O1 0.025(2) 0.038(2) 0.017(2) -0.0047(14) -0.0070(13) 0.0020(15)
O2 0.027(2) 0.027(2) 0.024(2) -0.0022(14) 0.0052(14) -0.0095(14)
O3 0.0132(15) 0.027(2) 0.020(2) 0.0039(13) -0.0014(12) -0.0012(13)
N1 0.020(2) 0.037(2) 0.020(2) 0.007(2) -0.003(2) -0.004(2)
N2 0.020(2) 0.030(2) 0.027(2) -0.005(2) 0.002(2) -0.007(2)
N3 0.028(2) 0.027(2) 0.023(2) 0.004(2) 0.002(2) -0.001(2)
N4 0.022(2) 0.024(2) 0.030(2) 0.010(2) -0.003(2) -0.001(2)
N5 0.020(2) 0.031(2) 0.021(2) -0.003(2) -0.005(2) 0.000(2)
N6 0.016(2) 0.019(2) 0.021(2) -0.001(2) -0.0058(15) -0.0024(15)
N7 0.018(2) 0.025(2) 0.017(2) 0.000(2) -0.0007(15) -0.002(2)
N8 0.022(2) 0.018(2) 0.023(2) -0.002(2) -0.005(2) -0.001(2)
N9 0.023(2) 0.021(2) 0.024(2) -0.002(2) -0.001(2) -0.007(2)
C1 0.027(3) 0.035(3) 0.046(3) 0.009(3) -0.004(2) 0.001(2)
C2 0.033(3) 0.026(3) 0.046(3) 0.003(2) 0.004(2) 0.000(2)
C3 0.037(3) 0.045(3) 0.029(3) -0.016(2) 0.000(2) -0.010(3)
C4 0.039(3) 0.048(3) 0.023(3) -0.005(2) -0.002(2) 0.001(3)
C5 0.032(3) 0.032(3) 0.032(3) 0.009(2) 0.006(2) -0.007(2)
C6 0.024(3) 0.052(3) 0.033(3) 0.002(3) 0.001(2) -0.015(2)
C7 0.020(3) 0.080(4) 0.022(3) 0.009(3) -0.008(2) -0.001(3)
C8 0.031(3) 0.038(3) 0.052(4) -0.018(3) 0.007(3) -0.017(2)
C9 0.050(3) 0.038(3) 0.034(3) 0.017(2) 0.015(3) 0.008(3)
C10 0.017(2) 0.043(3) 0.033(3) 0.016(2) -0.002(2) -0.001(2)
C11 0.023(3) 0.067(4) 0.053(4) 0.036(3) 0.001(3) 0.015(3)
C12 0.025(3) 0.048(4) 0.082(5) 0.042(4) 0.001(3) 0.007(3)
C13 0.025(3) 0.020(3) 0.075(4) 0.013(3) 0.003(3) 0.000(2)
C14 0.024(3) 0.023(3) 0.048(3) 0.006(2) -0.002(2) -0.004(2)
C15 0.022(3) 0.061(4) 0.020(2) 0.009(2) -0.007(2) 0.002(2)
C16 0.015(2) 0.019(2) 0.019(2) 0.000(2) -0.006(2) -0.005(2)
C17 0.020(2) 0.023(2) 0.022(2) 0.003(2) -0.003(2) -0.005(2)
C18 0.019(2) 0.027(3) 0.026(2) 0.003(2) -0.001(2) -0.004(2)
C19 0.015(2) 0.034(3) 0.030(3) -0.005(2) -0.004(2) -0.001(2)
C20 0.019(2) 0.022(2) 0.028(2) -0.001(2) -0.006(2) 0.000(2)
C21 0.016(2) 0.022(2) 0.019(2) 0.003(2) -0.004(2) -0.001(2)
C22 0.025(3) 0.028(3) 0.031(3) -0.011(2) -0.004(2) -0.007(2)
C23 0.034(3) 0.041(3) 0.036(3) -0.018(3) -0.002(2) -0.013(2)
C24 0.041(3) 0.032(3) 0.039(3) -0.018(2) -0.007(2) -0.005(2)
C25 0.030(3) 0.028(3) 0.027(3) -0.005(2) -0.002(2) 0.003(2)
C26 0.025(2) 0.016(2) 0.026(2) -0.001(2) -0.003(2) 0.000(2)
C27 0.025(3) 0.034(3) 0.034(3) -0.009(2) 0.000(2) -0.012(2)
Cl1 0.0446(8) 0.0306(7) 0.0269(6) -0.0001(5) -0.0110(5) -0.0038(6)
O10 0.273(31) 0.017(7) 0.030(6) 0.002(5) -0.002(13) -0.024(11)
O10X 0.078(8) 0.034(9) 0.034(6) -0.002(6) 0.009(5) -0.045(7)
O11 0.070(13) 0.028(9) 0.036(6) -0.002(6) -0.019(9) -0.011(7)
O11X 0.053(11) 0.030(9) 0.036(6) 0.000(6) -0.027(8) -0.014(6)
O12 0.066(3) 0.053(3) 0.034(2) 0.006(2) -0.022(2) -0.007(2)
Cl2 0.064(2) 0.0168(9) 0.088(2) 0.000 -0.0234(13) 0.000
O21 0.084(5) 0.019(3) 0.062(4) 0.000 0.038(4) 0.000
O22 0.046(6) 0.050(6) 0.064(7) 0.005(6) -0.010(5) -0.006(5)
O23 0.102(7) 0.020(4) 0.023(4) 0.000(3) 0.017(4) 0.005(4)
O24 0.049(6) 0.026(5) 0.089(9) 0.002(6) 0.019(6) -0.005(5)
Cl3 0.0174(8) 0.0193(8) 0.0321(9) 0.000 0.0038(7) 0.000
O30 0.031(4) 0.034(4) 0.090(9) 0.014(4) -0.005(7) -0.005(4)
O31 0.058(6) 0.056(6) 0.044(5) -0.012(4) 0.001(4) 0.015(5)
O32 0.031(4) 0.045(5) 0.085(7) -0.017(5) 0.019(4) -0.014(4)
O33 0.054(6) 0.051(6) 0.060(6) 0.001(5) -0.009(5) 0.008(5)
O40 0.090(4) 0.038(3) 0.061(3) -0.001(2) 0.010(3) 0.002(2)
C40 0.073(5) 0.037(4) 0.072(5) -0.001(3) -0.009(4) -0.007(3)

loop_
_atom_site_label
_atom_site_type_symbol
_atom_site_fract_x
_atom_site_fract_y
_atom_site_fract_z
_atom_site_U_iso_or_equiv
_atom_site_thermal_displace_type
_atom_site_occupancy
_atom_site_calc_flag
_atom_site_refinement_flags
_atom_site_disorder_group
Ni Ni 0.15981(3) 0.12060(2) 0.53116(4) 0.0178(2) Uani 1 d . .
Cr Cr 0.28089(3) 0.05455(3) 0.40759(5) 0.0186(2) Uani 1 d . .
O1 O 0.1904(2) 0.06649(15) 0.3544(2) 0.0270(8) Uani 1 d . .
O2 O 0.2971(2) 0.12762(13) 0.4582(2) 0.0258(7) Uani 1 d . .
O3 O 0.25072(14) 0.02095(13) 0.5186(2) 0.0202(7) Uani 1 d . .
N1 N 0.3813(2) 0.0341(2) 0.4445(3) 0.0258(9) Uani 1 d . .
N2 N 0.2809(2) -0.0228(2) 0.3433(3) 0.0257(9) Uani 1 d . .
N3 N 0.3217(2) 0.0805(2) 0.2871(3) 0.0258(9) Uani 1 d . .
N4 N 0.1080(2) 0.1911(2) 0.4810(3) 0.0256(9) Uani 1 d . .
N5 N 0.1578(2) 0.1081(2) 0.3956(3) 0.0241(9) Uani 1 d . .
N6 N 0.0723(2) 0.0808(2) 0.5680(2) 0.0192(8) Uani 1 d . .
N7 N 0.1909(2) 0.0402(2) 0.5441(2) 0.0199(8) Uani 1 d . .
N8 N 0.1807(2) 0.1562(2) 0.6590(3) 0.0211(8) Uani 1 d . .
N9 N 0.2586(2) 0.1416(2) 0.5259(3) 0.0231(8) Uani 1 d . .
C1 C 0.3950(3) -0.0241(2) 0.4155(4) 0.0360(12) Uani 1 d . .
H1A H 0.4203(3) -0.0235(2) 0.3602(4) 0.043 Uiso 1 calc R .
H1B H 0.4231(3) -0.0429(2) 0.4632(4) 0.043 Uiso 1 calc R .
C2 C 0.3311(3) -0.0557(2) 0.3977(4) 0.0350(12) Uani 1 d . .
H2A H 0.3407(3) -0.0901(2) 0.3653(4) 0.042 Uiso 1 calc R .
H2B H 0.3124(3) -0.0657(2) 0.4556(4) 0.042 Uiso 1 calc R .
C3 C 0.3007(3) -0.0162(2) 0.2481(3) 0.0370(13) Uani 1 d . .
H3A H 0.3481(3) -0.0274(2) 0.2440(3) 0.044 Uiso 1 calc R .
H3B H 0.2725(3) -0.0404(2) 0.2081(3) 0.044 Uiso 1 calc R .
C4 C 0.2924(3) 0.0422(2) 0.2174(3) 0.0368(13) Uani 1 d . .
H4A H 0.3150(3) 0.0475(2) 0.1606(3) 0.044 Uiso 1 calc R .
H4B H 0.2441(3) 0.0505(2) 0.2057(3) 0.044 Uiso 1 calc R .
C5 C 0.3966(3) 0.0763(2) 0.2958(3) 0.0318(12) Uani 1 d . .
H5A H 0.4165(3) 0.1086(2) 0.2671(3) 0.038 Uiso 1 calc R .
H5B H 0.4111(3) 0.0429(2) 0.2642(3) 0.038 Uiso 1 calc R .
C6 C 0.4213(3) 0.0736(3) 0.3926(4) 0.0362(13) Uani 1 d . .
H6A H 0.4690(3) 0.0621(3) 0.3964(4) 0.043 Uiso 1 calc R .
H6B H 0.4186(3) 0.1106(3) 0.4197(4) 0.043 Uiso 1 calc R .
C7 C 0.3984(3) 0.0406(3) 0.5420(3) 0.0409(15) Uani 1 d . .
H7A H 0.3720(3) 0.0146(3) 0.5756(3) 0.061 Uiso 1 calc R .
H7B H 0.3882(3) 0.0782(3) 0.5604(3) 0.061 Uiso 1 calc R .
H7C H 0.4463(3) 0.0333(3) 0.5545(3) 0.061 Uiso 1 calc R .
C8 C 0.2148(3) -0.0507(2) 0.3441(4) 0.0402(14) Uani 1 d . .
H8A H 0.1813(3) -0.0294(2) 0.3083(4) 0.060 Uiso 1 calc R .
H8B H 0.2013(3) -0.0536(2) 0.4061(4) 0.060 Uiso 1 calc R .
H8C H 0.2183(3) -0.0876(2) 0.3183(4) 0.060 Uiso 1 calc R .
C9 C 0.3008(3) 0.1374(2) 0.2615(4) 0.0402(14) Uani 1 d . .
H9A H 0.3196(3) 0.1634(2) 0.3066(4) 0.060 Uiso 1 calc R .
H9B H 0.2518(3) 0.1399(2) 0.2585(4) 0.060 Uiso 1 calc R .
H9C H 0.3174(3) 0.1464(2) 0.2026(4) 0.060 Uiso 1 calc R .
C10 C 0.0964(2) 0.1890(2) 0.3908(4) 0.0315(12) Uani 1 d . .
C11 C 0.0592(3) 0.2291(3) 0.3429(4) 0.048(2) Uani 1 d . .
H11 H 0.0527(3) 0.2273(3) 0.2793(4) 0.057 Uiso 1 calc R .
C12 C 0.0318(3) 0.2716(3) 0.3913(5) 0.051(2) Uani 1 d . .
H12 H 0.0056(3) 0.2992(3) 0.3609(5) 0.062 Uiso 1 calc R .
C13 C 0.0428(3) 0.2737(2) 0.4825(5) 0.0398(14) Uani 1 d . .
H13 H 0.0241(3) 0.3024(2) 0.5163(5) 0.048 Uiso 1 calc R .
C14 C 0.0822(2) 0.2326(2) 0.5254(4) 0.0316(12) Uani 1 d . .
H14 H 0.0908(2) 0.2346(2) 0.5888(4) 0.038 Uiso 1 calc R .
C15 C 0.1260(2) 0.1431(3) 0.3449(3) 0.0348(13) Uani 1 d . .
H15 H 0.1219(2) 0.1393(3) 0.2813(3) 0.042 Uiso 1 calc R .
C16 C 0.0818(2) 0.0269(2) 0.5881(3) 0.0183(9) Uani 1 d . .
C17 C 0.0313(2) -0.0063(2) 0.6197(3) 0.0220(10) Uani 1 d . .
H17 H 0.0399(2) -0.0436(2) 0.6350(3) 0.026 Uiso 1 calc R .
C18 C -0.0318(2) 0.0165(2) 0.6281(3) 0.0243(10) Uani 1 d . .
H18 H -0.0676(2) -0.0052(2) 0.6482(3) 0.029 Uiso 1 calc R .
C19 C -0.0417(2) 0.0714(2) 0.6068(3) 0.0266(11) Uani 1 d . .
H19 H -0.0844(2) 0.0879(2) 0.6123(3) 0.032 Uiso 1 calc R .
C20 C 0.0110(2) 0.1022(2) 0.5774(3) 0.0233(10) Uani 1 d . .
H20 H 0.0036(2) 0.1399(2) 0.5633(3) 0.028 Uiso 1 calc R .
C21 C 0.1486(2) 0.0052(2) 0.5711(3) 0.0192(9) Uani 1 d . .
H21 H 0.1598(2) -0.0325(2) 0.5795(3) 0.023 Uiso 1 calc R .
C22 C 0.2435(2) 0.1769(2) 0.6691(3) 0.0282(11) Uani 1 d . .
C23 C 0.2659(3) 0.2060(2) 0.7458(4) 0.0372(13) Uani 1 d . .
H23 H 0.3105(3) 0.2199(2) 0.7516(4) 0.045 Uiso 1 calc R .
C24 C 0.2223(3) 0.2142(2) 0.8131(4) 0.0376(13) Uani 1 d . .
H24 H 0.2365(3) 0.2338(2) 0.8661(4) 0.045 Uiso 1 calc R .
C25 C 0.1579(3) 0.1938(2) 0.8029(3) 0.0284(11) Uani 1 d . .
H25 H 0.1269(3) 0.1995(2) 0.8481(3) 0.034 Uiso 1 calc R .
C26 C 0.1393(2) 0.1646(2) 0.7253(3) 0.0226(10) Uani 1 d . .
H26 H 0.0951(2) 0.1500(2) 0.7189(3) 0.027 Uiso 1 calc R .
C27 C 0.2862(3) 0.1664(2) 0.5948(3) 0.0312(12) Uani 1 d . .
H27 H 0.3320(3) 0.1772(2) 0.5971(3) 0.037 Uiso 1 calc R .
Cl1 Cl 0.12893(7) 0.16734(5) 0.07933(8) 0.0345(3) Uani 1 d . .
O10 O 0.0995(14) 0.1239(6) 0.1220(14) 0.107(10) Uani 0.50 d P .
O10X O 0.0730(7) 0.1398(5) 0.1229(12) 0.049(4) Uani 0.50 d P .
O11 O 0.1364(10) 0.2157(9) 0.1403(17) 0.046(4) Uani 0.50 d P .
O11X O 0.1602(9) 0.2038(9) 0.1410(17) 0.041(4) Uani 0.50 d P .
O12 O 0.0946(2) 0.1892(2) 0.0033(3) 0.0517(11) Uani 1 d . .
O13X O 0.1766(10) 0.1297(8) 0.0838(14) 0.081(5) Uiso 0.35 d P .
O13Y O 0.2001(19) 0.1788(16) 0.0417(24) 0.070(10) Uiso 0.15 d P .
O13 O 0.1824(5) 0.1326(4) 0.0376(7) 0.051(2) Uiso 0.50 d P .
Cl2 Cl 0.5000 0.09657(8) 0.7500 0.0573(7) Uani 1 d S .
O21 O 0.5000 0.0377(2) 0.7500 0.054(2) Uani 1 d S .
O22 O 0.4337(6) 0.1163(5) 0.7168(8) 0.054(3) Uani 0.50 d P .
O23 O 0.4891(5) 0.1096(3) 0.8574(5) 0.048(2) Uani 0.50 d P .
O24 O 0.4492(6) 0.1216(4) 0.7703(9) 0.054(3) Uani 0.50 d P .
Cl3 Cl 0.5000 0.21817(6) 0.2500 0.0229(3) Uani 1 d S .
O30 O 0.5012(5) 0.2762(3) 0.2183(6) 0.052(3) Uani 0.50 d P .
O31 O 0.5066(5) 0.1856(4) 0.1643(6) 0.053(2) Uani 0.50 d P .
O32 O 0.4313(4) 0.2075(4) 0.2722(7) 0.053(2) Uani 0.50 d P .
O33 O 0.4522(5) 0.2068(4) 0.1909(7) 0.056(2) Uani 0.50 d P .
O40 O 0.4017(3) 0.1301(2) 0.0659(3) 0.0626(13) Uani 1 d . .
H40 H 0.4291(33) 0.1437(2) 0.1047(43) 0.094 Uiso 1 calc R .
C40 C 0.3659(4) 0.1735(3) 0.0188(5) 0.061(2) Uani 1 d . .
H40A H 0.3177(4) 0.1657(11) 0.0168(31) 0.091 Uiso 1 calc R .
H40B H 0.3808(19) 0.1760(14) -0.0426(12) 0.091 Uiso 1 calc R .
H40C H 0.3749(21) 0.2084(4) 0.0501(20) 0.091 Uiso 1 calc R .

loop_
_atom_type_symbol
_atom_type_description
_atom_type_scat_dispersion_real
_atom_type_scat_dispersion_imag
_atom_type_scat_source
C C 0.0033 0.0016 'International Tables Vol C Tables 4.2.6.8 and 6.1.1.4'
H H 0.0000 0.0000 'International Tables Vol C Tables 4.2.6.8 and 6.1.1.4'
N N 0.0061 0.0033 'International Tables Vol C Tables 4.2.6.8 and 6.1.1.4'
O O 0.0106 0.0060 'International Tables Vol C Tables 4.2.6.8 and 6.1.1.4'
Cl Cl 0.1484 0.1585 'International Tables Vol C Tables 4.2.6.8 and 6.1.1.4'
Cr Cr 0.3209 0.6236 'International Tables Vol C Tables 4.2.6.8 and 6.1.1.4'
Ni Ni 0.3393 1.1124 'International Tables Vol C Tables 4.2.6.8 and 6.1.1.4'

loop_
_geom_angle_atom_site_label_1
_geom_angle_atom_site_label_2
_geom_angle_atom_site_label_3
_geom_angle
_geom_angle_site_symmetry_1
_geom_angle_site_symmetry_3
_geom_angle_publ_flag
N5 Ni N9 87.9(2) . . ?
N5 Ni N7 86.5(2) . . ?
N9 Ni N7 87.4(2) . . ?
N5 Ni N6 102.8(2) . . ?
N9 Ni N6 161.0(2) . . ?
N7 Ni N6 77.75(14) . . ?
N5 Ni N8 161.0(2) . . ?
N9 Ni N8 78.0(2) . . ?
N7 Ni N8 105.23(15) . . ?
N6 Ni N8 94.43(15) . . ?
N5 Ni N4 77.9(2) . . ?
N9 Ni N4 103.7(2) . . ?
N7 Ni N4 160.4(2) . . ?
N6 Ni N4 93.95(15) . . ?
N8 Ni N4 93.0(2) . . ?
O2 Cr O1 98.62(15) . . ?
O2 Cr O3 96.08(13) . . ?
O1 Cr O3 94.65(13) . . ?
O2 Cr N1 88.9(2) . . ?
O1 Cr N1 170.11(15) . . ?
O3 Cr N1 90.94(14) . . ?
O2 Cr N3 89.54(15) . . ?
O1 Cr N3 90.27(15) . . ?
O3 Cr N3 171.89(15) . . ?
N1 Cr N3 83.3(2) . . ?
O2 Cr N2 169.44(14) . . ?
O1 Cr N2 88.47(15) . . ?
O3 Cr N2 91.10(15) . . ?
N1 Cr N2 83.3(2) . . ?
N3 Cr N2 82.6(2) . . ?
N5 O1 Cr 112.4(2) . . ?
N9 O2 Cr 115.5(2) . . ?
N7 O3 Cr 114.1(2) . . ?
C7 N1 C6 109.9(4) . . ?
C7 N1 C1 110.2(4) . . ?
C6 N1 C1 110.1(4) . . ?
C7 N1 Cr 113.1(3) . . ?
C6 N1 Cr 104.0(3) . . ?
C1 N1 Cr 109.3(3) . . ?
C2 N2 C8 108.8(4) . . ?
C2 N2 C3 111.5(4) . . ?
C8 N2 C3 109.8(4) . . ?
C2 N2 Cr 104.5(3) . . ?
C8 N2 Cr 112.3(3) . . ?
C3 N2 Cr 109.8(3) . . ?
C9 N3 C4 108.1(4) . . ?
C9 N3 C5 110.5(4) . . ?
C4 N3 C5 111.5(4) . . ?
C9 N3 Cr 112.3(3) . . ?
C4 N3 Cr 104.5(3) . . ?
C5 N3 Cr 109.8(3) . . ?
C14 N4 C10 118.3(4) . . ?
C14 N4 Ni 129.5(3) . . ?
C10 N4 Ni 111.9(3) . . ?
C15 N5 O1 117.4(4) . . ?
C15 N5 Ni 117.6(4) . . ?
O1 N5 Ni 124.9(3) . . ?
C20 N6 C16 117.9(4) . . ?
C20 N6 Ni 128.7(3) . . ?
C16 N6 Ni 113.4(3) . . ?
C21 N7 O3 117.7(4) . . ?
C21 N7 Ni 117.5(3) . . ?
O3 N7 Ni 124.5(3) . . ?
C26 N8 C22 117.9(4) . . ?
C26 N8 Ni 129.1(3) . . ?
C22 N8 Ni 112.7(3) . . ?
C27 N9 O2 118.6(4) . . ?
C27 N9 Ni 117.2(3) . . ?
O2 N9 Ni 124.0(3) . . ?
C2 C1 N1 111.4(4) . . ?
N2 C2 C1 111.2(4) . . ?
C4 C3 N2 111.1(4) . . ?
N3 C4 C3 110.4(4) . . ?
N3 C5 C6 111.0(4) . . ?
N1 C6 C5 111.8(4) . . ?
N4 C10 C11 122.5(6) . . ?
N4 C10 C15 116.5(4) . . ?
C11 C10 C15 121.0(5) . . ?
C12 C11 C10 117.9(6) . . ?
C13 C12 C11 119.9(5) . . ?
C12 C13 C14 118.8(6) . . ?
N4 C14 C13 122.6(5) . . ?
N5 C15 C10 115.8(4) . . ?
N6 C16 C17 122.7(4) . . ?
N6 C16 C21 115.2(4) . . ?
C17 C16 C21 122.1(4) . . ?
C18 C17 C16 118.5(4) . . ?
C19 C18 C17 118.8(4) . . ?
C20 C19 C18 119.6(4) . . ?
N6 C20 C19 122.5(4) . . ?
N7 C21 C16 115.9(4) . . ?
N8 C22 C23 122.2(5) . . ?
N8 C22 C27 115.4(4) . . ?
C23 C22 C27 122.4(5) . . ?
C24 C23 C22 118.8(5) . . ?
C25 C24 C23 119.5(5) . . ?
C24 C25 C26 118.6(5) . . ?
N8 C26 C25 123.1(4) . . ?
N9 C27 C22 116.4(4) . . ?
O13X Cl1 O10 76.8(12) . . ?
O13X Cl1 O12 128.7(9) . . ?
O10 Cl1 O12 117.6(11) . . ?
O13X Cl1 O11X 96.5(10) . . ?
O10 Cl1 O11X 111.6(14) . . ?
O12 Cl1 O11X 118.1(8) . . ?
O13X Cl1 O10X 102.9(10) . . ?
O10 Cl1 O10X 26.2(11) . . ?
O12 Cl1 O10X 100.4(7) . . ?
O11X Cl1 O10X 108.5(12) . . ?
O13X Cl1 O11 118.1(10) . . ?
O10 Cl1 O11 110.7(13) . . ?
O12 Cl1 O11 102.8(8) . . ?
O11X Cl1 O11 21.9(9) . . ?
O10X Cl1 O11 98.1(12) . . ?
O13X Cl1 O13 27.7(9) . . ?
O10 Cl1 O13 95.2(10) . . ?
O12 Cl1 O13 101.8(5) . . ?
O11X Cl1 O13 108.9(8) . . ?
O10X Cl1 O13 119.5(7) . . ?
O11 Cl1 O13 129.8(8) . . ?
O13X Cl1 O13Y 58.7(16) . . ?
O10 Cl1 O13Y 135.4(17) . . ?
O12 Cl1 O13Y 93.1(14) . . ?
O11X Cl1 O13Y 75.2(17) . . ?
O10X Cl1 O13Y 161.6(15) . . ?
O11 Cl1 O13Y 91.0(16) . . ?
O13 Cl1 O13Y 44.5(13) . . ?
O10X O10 Cl1 85.7(25) . . ?
O10X O10 O13X 135.6(31) . . ?
Cl1 O10 O13X 50.0(10) . . ?
O10 O10X Cl1 68.2(26) . . ?
O11X O11 Cl1 69.8(45) . . ?
O11 O11X Cl1 88.3(47) . . ?
O13 O13X Cl1 92.4(22) . . ?
O13 O13X O13Y 54.4(22) . . ?
Cl1 O13X O13Y 69.9(17) . . ?
O13 O13X O10 123.0(24) . . ?
Cl1 O13X O10 53.3(9) . . ?
O13Y O13X O10 123.1(20) . . ?
O13 O13Y O13X 29.2(12) . . ?
O13 O13Y Cl1 65.0(18) . . ?
O13X O13Y Cl1 51.5(14) . . ?
O13X O13 O13Y 96.3(27) . . ?
O13X O13 Cl1 60.0(18) . . ?
O13Y O13 Cl1 70.5(18) . . ?
O24 Cl2 O24 120.9(9) . 2_656 ?
O24 Cl2 O21 119.5(5) . . ?
O24 Cl2 O21 119.5(5) 2_656 . ?
O24 Cl2 O22 119.6(6) . 2_656 ?
O24 Cl2 O22 35.3(6) 2_656 2_656 ?
O21 Cl2 O22 109.1(5) . 2_656 ?
O24 Cl2 O22 35.3(6) . . ?
O24 Cl2 O22 119.6(6) 2_656 . ?
O21 Cl2 O22 109.1(5) . . ?
O22 Cl2 O22 141.7(9) 2_656 . ?
O24 Cl2 O23 107.3(7) . 2_656 ?
O24 Cl2 O23 60.9(7) 2_656 2_656 ?
O21 Cl2 O23 101.0(3) . 2_656 ?
O22 Cl2 O23 95.5(6) 2_656 2_656 ?
O22 Cl2 O23 77.2(6) . 2_656 ?
O24 Cl2 O23 60.9(7) . . ?
O24 Cl2 O23 107.3(7) 2_656 . ?
O21 Cl2 O23 101.0(3) . . ?
O22 Cl2 O23 77.3(6) 2_656 . ?
O22 Cl2 O23 95.5(6) . . ?
O23 Cl2 O23 158.0(5) 2_656 . ?
O24 O22 Cl2 57.3(11) . . ?
O24 O23 Cl2 45.7(5) . . ?
O22 O24 Cl2 87.4(14) . . ?
O22 O24 O23 157.4(16) . . ?
Cl2 O24 O23 73.5(7) . . ?
O33 Cl3 O33 155.2(8) 2_655 . ?
O33 Cl3 O32 56.4(6) 2_655 2_655 ?
O33 Cl3 O32 118.5(6) . 2_655 ?
O33 Cl3 O32 118.5(6) 2_655 . ?
O33 Cl3 O32 56.4(6) . . ?
O32 Cl3 O32 159.5(7) 2_655 . ?
O33 Cl3 O30 90.7(6) 2_655 2_655 ?
O33 Cl3 O30 113.3(6) . 2_655 ?
O32 Cl3 O30 105.9(6) 2_655 2_655 ?
O32 Cl3 O30 93.7(5) . 2_655 ?
O33 Cl3 O30 113.3(6) 2_655 . ?
O33 Cl3 O30 90.7(6) . . ?
O32 Cl3 O30 93.7(5) 2_655 . ?
O32 Cl3 O30 105.9(6) . . ?
O30 Cl3 O30 37.1(7) 2_655 . ?
O33 Cl3 O31 53.8(5) 2_655 2_655 ?
O33 Cl3 O31 111.4(6) . 2_655 ?
O32 Cl3 O31 103.2(5) 2_655 2_655 ?
O32 Cl3 O31 65.5(5) . 2_655 ?
O30 Cl3 O31 103.0(5) 2_655 2_655 ?
O30 Cl3 O31 140.1(5) . 2_655 ?
O33 Cl3 O31 111.4(6) 2_655 . ?
O33 Cl3 O31 53.8(5) . . ?
O32 Cl3 O31 65.5(5) 2_655 . ?
O32 Cl3 O31 103.2(5) . . ?
O30 Cl3 O31 140.1(5) 2_655 . ?
O30 Cl3 O31 103.0(5) . . ?
O31 Cl3 O31 116.9(7) 2_655 . ?
O30 O30 Cl3 71.4(3) 2_655 . ?
O33 O31 Cl3 54.1(5) . . ?
O33 O31 O32 108.8(7) . 2_655 ?
Cl3 O31 O32 55.4(4) . 2_655 ?
O33 O32 Cl3 55.5(5) . . ?
O33 O32 O31 105.3(7) . 2_655 ?
Cl3 O32 O31 59.1(4) . 2_655 ?
O31 O33 Cl3 72.1(6) . . ?
O31 O33 O32 127.9(9) . . ?
Cl3 O33 O32 68.1(6) . . ?

loop_
_geom_bond_atom_site_label_1
_geom_bond_atom_site_label_2
_geom_bond_distance
_geom_bond_site_symmetry_2
_geom_bond_publ_flag
Ni N5 2.040(4) . ?
Ni N9 2.042(4) . ?
Ni N7 2.056(4) . ?
Ni N6 2.097(4) . ?
Ni N8 2.109(4) . ?
Ni N4 2.115(4) . ?
Cr O2 1.949(3) . ?
Cr O1 1.952(3) . ?
Cr O3 1.969(3) . ?
Cr N1 2.107(4) . ?
Cr N3 2.110(4) . ?
Cr N2 2.111(4) . ?
O1 N5 1.366(5) . ?
O2 N9 1.347(5) . ?
O3 N7 1.358(5) . ?
N1 C7 1.480(6) . ?
N1 C6 1.492(6) . ?
N1 C1 1.510(7) . ?
N2 C2 1.484(7) . ?
N2 C8 1.484(6) . ?
N2 C3 1.502(6) . ?
N3 C9 1.487(7) . ?
N3 C4 1.489(7) . ?
N3 C5 1.496(7) . ?
N4 C14 1.327(7) . ?
N4 C10 1.350(7) . ?
N5 C15 1.282(7) . ?
N6 C20 1.345(6) . ?
N6 C16 1.355(6) . ?
N7 C21 1.278(6) . ?
N8 C26 1.341(6) . ?
N8 C22 1.351(6) . ?
N9 C27 1.285(6) . ?
C1 C2 1.498(8) . ?
C3 C4 1.498(8) . ?
C5 C6 1.497(7) . ?
C10 C11 1.395(7) . ?
C10 C15 1.452(8) . ?
C11 C12 1.390(10) . ?
C12 C13 1.363(9) . ?
C13 C14 1.402(7) . ?
C16 C17 1.393(6) . ?
C16 C21 1.471(6) . ?
C17 C18 1.389(7) . ?
C18 C19 1.384(7) . ?
C19 C20 1.383(7) . ?
C22 C23 1.395(7) . ?
C22 C27 1.459(7) . ?
C23 C24 1.381(8) . ?
C24 C25 1.378(8) . ?
C25 C26 1.387(7) . ?
Cl1 O13X 1.32(2) . ?
Cl1 O10 1.38(2) . ?
Cl1 O12 1.394(4) . ?
Cl1 O11X 1.40(2) . ?
Cl1 O10X 1.483(13) . ?
Cl1 O11 1.49(2) . ?
Cl1 O13 1.522(10) . ?
Cl1 O13Y 1.58(4) . ?
O10 O10X 0.66(3) . ?
O10 O13X 1.68(3) . ?
O11 O11X 0.56(2) . ?
O13X O13 0.71(2) . ?
O13X O13Y 1.44(4) . ?
O13Y O13 1.18(4) . ?
Cl2 O24 1.237(11) . ?
Cl2 O24 1.237(11) 2_656 ?
Cl2 O21 1.431(6) . ?
Cl2 O22 1.467(11) 2_656 ?
Cl2 O22 1.467(11) . ?
Cl2 O23 1.657(7) 2_656 ?
Cl2 O23 1.657(7) . ?
O22 O24 0.848(12) . ?
O23 O24 1.51(2) . ?
Cl3 O33 1.289(9) 2_655 ?
Cl3 O33 1.289(9) . ?
Cl3 O32 1.452(8) 2_655 ?
Cl3 O32 1.452(8) . ?
Cl3 O30 1.488(8) 2_655 ?
Cl3 O30 1.488(8) . ?
Cl3 O31 1.514(8) 2_655 ?
Cl3 O31 1.514(8) . ?
O30 O30 0.95(2) 2_655 ?
O31 O33 1.284(12) . ?
O31 O32 1.606(13) 2_655 ?
O32 O33 1.303(13) . ?
O32 O31 1.606(13) 2_655 ?
O40 C40 1.433(8) . ?
